data_4113775
loop_
_publ_author_name
'Andrei N. Khlobystov'
'Matthew T. Brett'
'Alexander J. Blake'
'Neil R. Champness'
'Peter M. W. Gill'
'Darragh P. O'Neill'
'Simon J. Teat'
'Claire Wilson'
'Martin Schr\"oder'

_publ_contact_author_address
;
  School of Chemistry
  The University of Nottingham
  University Park
  Nottingham  NG7 2RD
  England
;
_publ_contact_author_email A.J.Blake@nottingham.ac.uk
_publ_contact_author_fax '0115 951 3563'
_publ_contact_author_name 'Dr A.J. Blake'
_publ_contact_author_phone '0115 951 3488'
_publ_section_title
;
 Stereoselective Association of Binuclear Metallacycles in Coordination
 Polymers
;
_journal_name_full 'Journal of the American Chemical Society'
_journal_page_first 6753
_journal_page_last 6761
_journal_paper_doi 10.1021/ja029048y
_journal_volume 125
_journal_year 2003
_chemical_formula_moiety 'C33 H27 N5 O6 Cd, 2(C2 H3 N)'
_chemical_formula_sum 'C37 H33 Cd N7 O6'
_chemical_formula_weight 784.10
_chemical_name_common 3PhPy*Cd(NO3)2
_chemical_name_systematic
; 
 Bis(nitrato-O,O)tris(4-phenylpyridine)cadmium(II) bis(acetonitrile solvate) 
;
_space_group_IT_number 2
_symmetry_cell_setting triclinic
_symmetry_space_group_name_Hall '-P 1'
_symmetry_space_group_name_H-M 'P -1'
_atom_sites_solution_hydrogens 'aromatic placed geometrically, others from delta-F synthesis'
_atom_sites_solution_primary direct
_atom_sites_solution_secondary 'difference Fourier method'
_audit_creation_method SHELXL-97
_cell_angle_alpha 113.780(2)
_cell_angle_beta 95.372(2)
_cell_angle_gamma 112.184(2)
_cell_formula_units_Z 2
_cell_length_a 12.8471(7)
_cell_length_b 13.0727(7)
_cell_length_c 13.0765(7)
_cell_measurement_reflns_used 6967
_cell_measurement_temperature 150(2)
_cell_measurement_theta_max 28.45
_cell_measurement_theta_min 2.35
_cell_volume 1780.87(18)
_computing_cell_refinement SMART
_computing_data_collection 'SMART version 5.054 (Bruker, 1998)'
_computing_data_reduction 'SAINT version 6.01 (Bruker, 1999)'
_computing_molecular_graphics 'SHELXTL/PC version 5.03 (Sheldrick, 1994)'
_computing_publication_material 'SHELXL97; PLATON (Spek, 2002)'
_computing_structure_refinement 'SHELXL97 (Sheldrick, 1997b)'
_computing_structure_solution 'SHELXS97 (Sheldrick, 1997a)'
_diffrn_ambient_temperature 150(2)
_diffrn_measured_fraction_theta_full 0.961
_diffrn_measured_fraction_theta_max 0.879
_diffrn_measurement_device_type 'Bruker SMART1000 CCD area detector'
_diffrn_measurement_method omega
_diffrn_radiation_monochromator graphite
_diffrn_radiation_source 'normal-focus sealed tube'
_diffrn_radiation_type MoK\a
_diffrn_radiation_wavelength 0.71073
_diffrn_reflns_av_R_equivalents 0.016
_diffrn_reflns_av_sigmaI/netI 0.016
_diffrn_reflns_limit_h_max 17
_diffrn_reflns_limit_h_min -16
_diffrn_reflns_limit_k_max 17
_diffrn_reflns_limit_k_min -17
_diffrn_reflns_limit_l_max 17
_diffrn_reflns_limit_l_min -17
_diffrn_reflns_number 17801
_diffrn_reflns_theta_full 27.50
_diffrn_reflns_theta_max 28.63
_diffrn_reflns_theta_min 1.78
_diffrn_standards_decay_% none
_diffrn_standards_interval_time 10
_exptl_absorpt_coefficient_mu 0.669
_exptl_absorpt_correction_type none
_exptl_crystal_colour colourless
_exptl_crystal_density_diffrn 1.462
_exptl_crystal_description block
_exptl_crystal_F_000 800
_exptl_crystal_size_max 0.33
_exptl_crystal_size_mid 0.25
_exptl_crystal_size_min 0.23
_refine_diff_density_max 0.52
_refine_diff_density_min -0.36
_refine_diff_density_rms 0.06
_refine_ls_extinction_method none
_refine_ls_goodness_of_fit_ref 1.048
_refine_ls_hydrogen_treatment 'riding model for aromatic H, rigid rotor for Me-groups'
_refine_ls_matrix_type full
_refine_ls_number_parameters 462
_refine_ls_number_reflns 8052
_refine_ls_number_restraints 0
_refine_ls_restrained_S_all 1.048
_refine_ls_R_factor_all 0.0256
_refine_ls_R_factor_gt 0.0237
_refine_ls_shift/su_max 0.007
_refine_ls_shift/su_mean 0.000
_refine_ls_structure_factor_coef Fsqd
_refine_ls_weighting_details 'calc w=1/[\s^2^(Fo^2^)+(0.043P)^2^+0.420P] where P=(Fo^2^+2Fc^2^)/3'
_refine_ls_weighting_scheme calc
_refine_ls_wR_factor_gt 0.0652
_refine_ls_wR_factor_ref 0.0661
_reflns_number_gt 7497
_reflns_number_total 8052
_reflns_threshold_expression >2sigma(I)
_cod_data_source_file ja029048ysi20021022_034217_1.cif
_cod_data_source_block (1)
_cod_depositor_comments
;
The following automatic conversions were performed:

'_atom_sites_solution_primary' value 'direct method' was changed to
'direct'.

Automatic conversion script
Id: cif_fix_values 6452 2018-10-05 10:23:21Z andrius 
;
_cod_original_cell_volume 1780.9(2)
_cod_database_code 4113775

loop_
_symmetry_equiv_pos_as_xyz
'x, y, z'
'-x, -y, -z'

loop_
_atom_site_aniso_label
_atom_site_aniso_U_11
_atom_site_aniso_U_22
_atom_site_aniso_U_33
_atom_site_aniso_U_23
_atom_site_aniso_U_13
_atom_site_aniso_U_12
Cd1 0.0189(1) 0.0260(1) 0.0271(1) 0.0138(1) 0.0041(1) 0.0079(1)
O11 0.0228(5) 0.0423(7) 0.0340(6) 0.0132(5) 0.0055(5) 0.0114(5)
O12 0.0661(9) 0.0408(7) 0.0274(6) 0.0130(6) 0.0113(6) 0.0249(7)
O13 0.0235(6) 0.0414(7) 0.0391(7) 0.0143(6) 0.0023(5) 0.0084(5)
O21 0.0242(5) 0.0376(6) 0.0344(6) 0.0162(5) 0.0069(5) 0.0107(5)
O22 0.0290(6) 0.0438(7) 0.0491(7) 0.0245(6) 0.0185(5) 0.0201(5)
O23 0.0240(5) 0.0386(6) 0.0360(6) 0.0179(5) 0.0058(5) 0.0147(5)
N1 0.0230(6) 0.0268(7) 0.0292(7) 0.0136(6) 0.0062(5) 0.0096(5)
N10 0.0319(7) 0.0262(7) 0.0278(7) 0.0137(6) 0.0039(5) 0.0121(5)
N20 0.0240(6) 0.0300(7) 0.0389(8) 0.0220(6) 0.0102(5) 0.0118(5)
N101 0.0218(6) 0.0262(6) 0.0268(6) 0.0123(5) 0.0036(5) 0.0080(5)
N201 0.0233(6) 0.0312(7) 0.0301(7) 0.0170(6) 0.0076(5) 0.0119(5)
C2 0.0245(7) 0.0300(8) 0.0328(8) 0.0141(7) 0.0026(6) 0.0107(6)
C3 0.0244(7) 0.0269(8) 0.0363(9) 0.0149(7) 0.0049(6) 0.0071(6)
C4 0.0285(8) 0.0256(7) 0.0264(7) 0.0115(6) 0.0082(6) 0.0119(6)
C5 0.0247(7) 0.0298(8) 0.0311(8) 0.0138(7) 0.0046(6) 0.0122(6)
C6 0.0224(7) 0.0283(8) 0.0342(8) 0.0145(7) 0.0056(6) 0.0092(6)
C7 0.0340(8) 0.0280(8) 0.0267(8) 0.0125(7) 0.0070(6) 0.0128(7)
C8 0.0357(9) 0.0408(10) 0.0507(11) 0.0275(9) 0.0047(8) 0.0096(8)
C9 0.0501(12) 0.0402(11) 0.0585(13) 0.0303(10) 0.0070(10) 0.0061(9)
C10 0.0681(13) 0.0299(9) 0.0442(11) 0.0200(8) 0.0139(10) 0.0209(9)
C11 0.0623(13) 0.0446(11) 0.0425(10) 0.0240(9) 0.0179(9) 0.0342(10)
C12 0.0452(10) 0.0403(10) 0.0399(10) 0.0224(8) 0.0171(8) 0.0250(8)
C102 0.0245(7) 0.0327(8) 0.0299(8) 0.0146(7) 0.0076(6) 0.0107(6)
C103 0.0279(8) 0.0313(8) 0.0252(7) 0.0117(6) 0.0047(6) 0.0110(6)
C104 0.0228(7) 0.0236(7) 0.0302(8) 0.0136(6) 0.0021(6) 0.0078(6)
C105 0.0220(7) 0.0349(8) 0.0317(8) 0.0174(7) 0.0078(6) 0.0105(6)
C106 0.0256(7) 0.0326(8) 0.0257(7) 0.0129(7) 0.0052(6) 0.0121(6)
C107 0.0225(7) 0.0273(8) 0.0298(8) 0.0123(7) 0.0007(6) 0.0073(6)
C108 0.0296(8) 0.0312(8) 0.0327(8) 0.0159(7) 0.0030(7) 0.0086(7)
C109 0.0337(9) 0.0359(9) 0.0334(9) 0.0168(7) -0.0020(7) 0.0119(7)
C110 0.0257(8) 0.0398(10) 0.0427(10) 0.0177(8) -0.0061(7) 0.0059(7)
C111 0.0291(9) 0.0552(13) 0.0621(13) 0.0395(11) -0.0040(9) -0.0028(8)
C112 0.0288(9) 0.0508(11) 0.0504(11) 0.0352(10) -0.0031(8) 0.0031(8)
C202 0.0233(7) 0.0336(8) 0.0339(8) 0.0184(7) 0.0070(6) 0.0128(6)
C203 0.0220(7) 0.0318(8) 0.0344(8) 0.0179(7) 0.0079(6) 0.0108(6)
C204 0.0259(7) 0.0266(7) 0.0244(7) 0.0122(6) 0.0077(6) 0.0120(6)
C205 0.0226(7) 0.0352(9) 0.0360(8) 0.0206(7) 0.0035(6) 0.0106(6)
C206 0.0226(7) 0.0344(9) 0.0378(9) 0.0206(7) 0.0043(6) 0.0077(6)
C207 0.0253(7) 0.0258(7) 0.0232(7) 0.0111(6) 0.0039(6) 0.0096(6)
C208 0.0305(8) 0.0388(9) 0.0348(8) 0.0214(7) 0.0122(7) 0.0177(7)
C209 0.0350(9) 0.0401(10) 0.0392(9) 0.0248(8) 0.0147(7) 0.0148(7)
C210 0.0369(9) 0.0304(8) 0.0323(8) 0.0178(7) 0.0039(7) 0.0114(7)
C211 0.0322(8) 0.0320(8) 0.0314(8) 0.0139(7) 0.0040(6) 0.0162(7)
C212 0.0248(7) 0.0304(8) 0.0280(8) 0.0132(7) 0.0057(6) 0.0113(6)
N1S 0.0742(14) 0.0763(15) 0.0657(13) 0.0479(12) 0.0228(11) 0.0306(12)
C1S 0.0593(13) 0.0650(14) 0.0423(11) 0.0305(11) 0.0218(10) 0.0293(11)
C2S 0.111(2) 0.096(2) 0.0580(15) 0.0432(15) 0.0428(16) 0.078(2)
N2S 0.0391(9) 0.0440(9) 0.0460(9) 0.0121(8) 0.0071(7) 0.0184(7)
C3S 0.0390(10) 0.0352(9) 0.0343(9) 0.0089(8) 0.0077(7) 0.0148(8)
C4S 0.0416(11) 0.0673(15) 0.0545(13) 0.0134(11) 0.0090(10) 0.0304(11)

loop_
_atom_site_label
_atom_site_type_symbol
_atom_site_thermal_displace_type
_atom_site_fract_x
_atom_site_fract_y
_atom_site_fract_z
_atom_site_occupancy
_atom_site_U_iso_or_equiv
_atom_site_calc_flag
_atom_site_refinement_flags
Cd1 Cd Uani 0.23047(1) 0.11981(1) 0.38411(1) 1.000 0.0246(1) . .
O11 O Uani 0.14021(10) 0.19170(12) 0.53987(11) 1.000 0.0363(3) . .
O12 O Uani 0.24259(14) 0.33214(13) 0.71893(11) 1.000 0.0460(4) . .
O13 O Uani 0.32946(10) 0.27944(12) 0.58577(11) 1.000 0.0393(4) . .
O21 O Uani 0.42719(10) 0.15703(11) 0.38137(10) 1.000 0.0337(3) . .
O22 O Uani 0.47739(10) 0.06207(12) 0.23020(12) 1.000 0.0379(4) . .
O23 O Uani 0.29510(10) 0.02462(12) 0.21372(11) 1.000 0.0329(3) . .
N1 N Uani 0.25662(11) 0.28337(12) 0.34370(12) 1.000 0.0269(4) . .
N10 N Uani 0.23766(12) 0.26935(12) 0.61723(12) 1.000 0.0291(4) . .
N20 N Uani 0.40160(11) 0.08082(13) 0.27368(12) 1.000 0.0289(4) . .
N101 N Uani 0.04073(11) -0.00124(12) 0.25848(11) 1.000 0.0264(3) . .
N201 N Uani 0.22434(11) -0.02733(13) 0.44276(12) 1.000 0.0275(4) . .
C2 C Uani 0.36357(14) 0.37875(15) 0.37370(14) 1.000 0.0305(4) . .
C3 C Uani 0.38344(14) 0.47649(15) 0.34958(15) 1.000 0.0312(5) . .
C4 C Uani 0.28914(14) 0.47981(15) 0.29017(14) 1.000 0.0273(4) . .
C5 C Uani 0.17819(14) 0.37951(15) 0.25746(14) 1.000 0.0292(4) . .
C6 C Uani 0.16618(14) 0.28577(15) 0.28571(14) 1.000 0.0295(4) . .
C7 C Uani 0.30560(15) 0.58327(15) 0.26338(14) 1.000 0.0304(5) . .
C8 C Uani 0.41331(17) 0.65655(19) 0.25636(18) 1.000 0.0436(6) . .
C9 C Uani 0.4261(2) 0.7511(2) 0.2281(2) 1.000 0.0528(7) . .
C10 C Uani 0.3317(2) 0.77380(18) 0.20588(18) 1.000 0.0472(6) . .
C11 C Uani 0.2257(2) 0.70368(19) 0.21480(18) 1.000 0.0449(7) . .
C12 C Uani 0.21262(17) 0.61008(18) 0.24432(16) 1.000 0.0382(6) . .
C102 C Uani 0.02050(14) -0.05257(15) 0.14235(14) 1.000 0.0300(4) . .
C103 C Uani -0.09127(14) -0.12127(15) 0.06482(14) 1.000 0.0299(4) . .
C104 C Uani -0.18848(13) -0.14105(14) 0.10718(14) 1.000 0.0266(4) . .
C105 C Uani -0.16723(14) -0.08760(16) 0.22790(14) 1.000 0.0298(4) . .
C106 C Uani -0.05296(14) -0.01864(15) 0.29939(14) 1.000 0.0289(4) . .
C107 C Uani -0.31009(13) -0.21695(15) 0.02773(14) 1.000 0.0290(4) . .
C108 C Uani -0.34336(15) -0.19935(16) -0.06547(15) 1.000 0.0332(5) . .
C109 C Uani -0.45874(15) -0.26940(17) -0.13679(15) 1.000 0.0365(5) . .
C110 C Uani -0.53997(15) -0.35915(18) -0.11781(17) 1.000 0.0412(5) . .
C111 C Uani -0.50704(17) -0.3785(2) -0.0266(2) 1.000 0.0535(7) . .
C112 C Uani -0.39299(16) -0.30694(19) 0.04706(18) 1.000 0.0456(6) . .
C202 C Uani 0.12096(14) -0.12096(16) 0.42549(14) 1.000 0.0295(4) . .
C203 C Uani 0.11008(13) -0.20631(15) 0.46475(14) 1.000 0.0291(4) . .
C204 C Uani 0.21026(13) -0.19873(14) 0.52588(13) 1.000 0.0256(4) . .
C205 C Uani 0.31804(14) -0.10216(16) 0.54325(15) 1.000 0.0312(5) . .
C206 C Uani 0.32116(14) -0.01976(16) 0.50163(15) 1.000 0.0325(5) . .
C207 C Uani 0.20075(13) -0.28974(14) 0.56853(13) 1.000 0.0259(4) . .
C208 C Uani 0.10622(15) -0.33495(16) 0.61004(15) 1.000 0.0323(5) . .
C209 C Uani 0.09646(16) -0.42061(17) 0.64939(16) 1.000 0.0364(5) . .
C210 C Uani 0.17890(15) -0.46474(16) 0.64650(15) 1.000 0.0340(5) . .
C211 C Uani 0.27284(15) -0.42158(16) 0.60447(14) 1.000 0.0322(5) . .
C212 C Uani 0.28444(14) -0.33410(15) 0.56680(14) 1.000 0.0286(4) . .
N1S N Uani 0.9193(2) 0.4366(2) 0.0983(2) 1.000 0.0678(8) . .
C1S C Uani 0.8961(2) 0.5046(2) 0.08123(19) 1.000 0.0528(7) . .
C2S C Uani 0.8689(3) 0.5937(3) 0.0596(2) 1.000 0.0736(11) . .
N2S N Uani 0.89563(15) 0.14291(16) 0.10166(15) 1.000 0.0472(5) . .
C3S C Uani 0.80729(17) 0.14353(17) 0.09199(16) 1.000 0.0400(5) . .
C4S C Uani 0.69314(19) 0.1430(2) 0.0787(2) 1.000 0.0588(8) . .
H2 H Uiso 0.42910 0.37860 0.41380 1.000 0.0370 calc R
H3 H Uiso 0.46100 0.54160 0.37320 1.000 0.0370 calc R
H5 H Uiso 0.11120 0.37610 0.21580 1.000 0.0350 calc R
H6 H Uiso 0.08980 0.21910 0.26300 1.000 0.0350 calc R
H8 H Uiso 0.47860 0.64160 0.27110 1.000 0.0520 calc R
H9 H Uiso 0.50020 0.80080 0.22390 1.000 0.0630 calc R
H10 H Uiso 0.34030 0.83740 0.18470 1.000 0.0570 calc R
H11 H Uiso 0.16090 0.71950 0.20060 1.000 0.0540 calc R
H12 H Uiso 0.13920 0.56330 0.25170 1.000 0.0460 calc R
H102 H Uiso 0.08590 -0.04130 0.11190 1.000 0.0360 calc R
H103 H Uiso -0.10150 -0.15470 -0.01680 1.000 0.0360 calc R
H104 H Uiso -0.23090 -0.09850 0.26080 1.000 0.0360 calc R
H106 H Uiso -0.04010 0.01830 0.38150 1.000 0.0350 calc R
H108 H Uiso -0.28710 -0.13920 -0.08060 1.000 0.0400 calc R
H109 H Uiso -0.48150 -0.25510 -0.19900 1.000 0.0440 calc R
H110 H Uiso -0.61850 -0.40760 -0.16740 1.000 0.0500 calc R
H111 H Uiso -0.56290 -0.44130 -0.01400 1.000 0.0640 calc R
H112 H Uiso -0.37160 -0.31960 0.11090 1.000 0.0550 calc R
H202 H Uiso 0.05150 -0.12850 0.38380 1.000 0.0350 calc R
H203 H Uiso 0.03460 -0.27040 0.45040 1.000 0.0350 calc R
H205 H Uiso 0.38890 -0.09330 0.58360 1.000 0.0370 calc R
H206 H Uiso 0.39540 0.04570 0.51520 1.000 0.0390 calc R
H208 H Uiso 0.04820 -0.30640 0.61110 1.000 0.0390 calc R
H209 H Uiso 0.03260 -0.44940 0.67870 1.000 0.0440 calc R
H210 H Uiso 0.17150 -0.52420 0.67300 1.000 0.0410 calc R
H211 H Uiso 0.32930 -0.45240 0.60160 1.000 0.0390 calc R
H212 H Uiso 0.34960 -0.30390 0.53960 1.000 0.0340 calc R
H2SA H Uiso 0.92810 0.63500 0.02850 1.000 0.1110 calc R
H2SB H Uiso 0.79120 0.54910 0.00280 1.000 0.1110 calc R
H2SC H Uiso 0.86910 0.65690 0.13280 1.000 0.1110 calc R
H4SA H Uiso 0.65990 0.12870 0.13900 1.000 0.0880 calc R
H4SB H Uiso 0.70250 0.22410 0.08680 1.000 0.0880 calc R
H4SC H Uiso 0.64030 0.07580 0.00130 1.000 0.0880 calc R

loop_
_atom_type_symbol
_atom_type_description
_atom_type_scat_dispersion_real
_atom_type_scat_dispersion_imag
_atom_type_scat_source
C C 0.0033 0.0016 'International Tables Vol C Tables 4.2.6.8 and 6.1.1.4'
H H 0.0000 0.0000 'International Tables Vol C Tables 4.2.6.8 and 6.1.1.4'
N N 0.0061 0.0033 'International Tables Vol C Tables 4.2.6.8 and 6.1.1.4'
O O 0.0106 0.0060 'International Tables Vol C Tables 4.2.6.8 and 6.1.1.4'
Cd Cd -0.8075 1.2024 'International Tables Vol C Tables 4.2.6.8 and 6.1.1.4'

loop_
_geom_angle_atom_site_label_1
_geom_angle_atom_site_label_2
_geom_angle_atom_site_label_3
_geom_angle
O11 Cd1 O13 52.35(5)
O11 Cd1 O21 133.95(4)
O11 Cd1 O23 172.54(5)
O11 Cd1 N1 93.17(5)
O11 Cd1 N101 86.26(5)
O11 Cd1 N201 85.81(5)
O13 Cd1 O21 82.03(4)
O13 Cd1 O23 134.88(5)
O13 Cd1 N1 86.37(5)
O13 Cd1 N101 138.28(5)
O13 Cd1 N201 87.73(5)
O21 Cd1 O23 52.98(4)
O21 Cd1 N1 89.31(5)
O21 Cd1 N101 139.67(4)
O21 Cd1 N201 86.62(5)
O23 Cd1 N1 89.50(5)
O23 Cd1 N101 86.70(5)
O23 Cd1 N201 92.34(5)
N1 Cd1 N101 91.66(5)
N1 Cd1 N201 173.24(5)
N101 Cd1 N201 94.94(5)
Cd1 O11 N10 93.99(10)
Cd1 O13 N10 96.36(10)
Cd1 O21 N20 96.41(10)
Cd1 O23 N20 93.03(9)
Cd1 N1 C2 121.69(12)
Cd1 N1 C6 121.74(13)
C2 N1 C6 116.54(17)
O11 N10 O12 121.20(17)
O11 N10 O13 117.27(14)
O12 N10 O13 121.53(16)
O21 N20 O22 121.03(15)
O21 N20 O23 117.49(15)
O22 N20 O23 121.47(14)
Cd1 N101 C102 121.33(12)
Cd1 N101 C106 121.24(10)
C102 N101 C106 117.39(15)
Cd1 N201 C202 120.49(12)
Cd1 N201 C206 122.76(14)
C202 N201 C206 116.62(17)
N1 C2 C3 123.66(17)
C2 C3 C4 119.88(18)
C3 C4 C5 116.36(18)
C3 C4 C7 121.99(18)
C5 C4 C7 121.64(17)
C4 C5 C6 119.90(17)
N1 C6 C5 123.64(18)
C4 C7 C8 121.42(19)
C4 C7 C12 120.44(19)
C8 C7 C12 118.1(2)
C7 C8 C9 120.5(2)
C8 C9 C10 120.5(2)
C9 C10 C11 119.4(2)
C10 C11 C12 120.4(2)
C7 C12 C11 121.0(2)
N101 C102 C103 123.00(17)
C3 C2 H2 118.17
N1 C2 H2 118.16
C2 C3 H3 119.98
C4 C3 H3 120.14
C102 C103 C104 119.61(15)
C105 C104 C107 120.99(16)
C103 C104 C107 121.73(15)
C103 C104 C105 117.28(16)
C6 C5 H5 120.06
C104 C105 C106 119.54(17)
C4 C5 H5 120.03
C5 C6 H6 118.20
N101 C106 C105 123.17(15)
N1 C6 H6 118.16
C104 C107 C112 119.62(17)
C108 C107 C112 119.02(18)
C104 C107 C108 121.36(18)
C107 C108 C109 120.22(19)
C9 C8 H8 119.78
C7 C8 H8 119.71
C108 C109 C110 120.40(18)
C10 C9 H9 119.72
C8 C9 H9 119.76
C11 C10 H10 120.29
C9 C10 H10 120.29
C109 C110 C111 119.7(2)
C12 C11 H11 119.81
C110 C111 C112 120.5(2)
C10 C11 H11 119.81
C7 C12 H12 119.46
C11 C12 H12 119.56
C107 C112 C111 120.2(2)
N1S C1S C2S 178.8(3)
N101 C102 H102 118.47
C103 C102 H102 118.53
N201 C202 C203 123.70(17)
C102 C103 H103 120.18
C202 C203 C204 119.85(18)
C104 C103 H103 120.21
C205 C204 C207 122.52(16)
C203 C204 C205 116.67(17)
C203 C204 C207 120.81(17)
C106 C105 H104 120.22
C204 C205 C206 119.79(18)
C104 C105 H104 120.24
C105 C106 H106 118.39
N201 C206 C205 123.36(19)
N101 C106 H106 118.43
C204 C207 C208 120.36(17)
C208 C207 C212 118.58(18)
C204 C207 C212 121.05(16)
C107 C108 H108 119.88
C207 C208 C209 120.64(19)
C109 C108 H108 119.90
C208 C209 C210 120.4(2)
C110 C109 H109 119.81
C108 C109 H109 119.79
C109 C110 H110 120.13
C209 C210 C211 119.6(2)
C111 C110 H110 120.21
C112 C111 H111 119.77
C210 C211 C212 120.33(19)
C110 C111 H111 119.72
C107 C112 H112 119.94
C111 C112 H112 119.88
C207 C212 C211 120.38(18)
C203 C202 H202 118.15
N201 C202 H202 118.15
H2SB C2S H2SC 109.55
C1S C2S H2SA 109.45
C1S C2S H2SB 109.41
C1S C2S H2SC 109.47
H2SA C2S H2SB 109.47
H2SA C2S H2SC 109.48
C202 C203 H203 120.10
C204 C203 H203 120.05
C206 C205 H205 120.12
C204 C205 H205 120.09
N201 C206 H206 118.35
C205 C206 H206 118.29
C209 C208 H208 119.71
C207 C208 H208 119.66
C208 C209 H209 119.80
C210 C209 H209 119.78
C209 C210 H210 120.17
C211 C210 H210 120.20
C210 C211 H211 119.86
C212 C211 H211 119.81
C207 C212 H212 119.78
C211 C212 H212 119.85
N2S C3S C4S 179.4(2)
C3S C4S H4SA 109.47
C3S C4S H4SB 109.48
C3S C4S H4SC 109.41
H4SA C4S H4SB 109.48
H4SA C4S H4SC 109.51
H4SB C4S H4SC 109.47

loop_
_geom_bond_atom_site_label_1
_geom_bond_atom_site_label_2
_geom_bond_distance
Cd1 O11 2.4694(14)
Cd1 O13 2.4199(13)
Cd1 O21 2.3932(14)
Cd1 O23 2.4684(13)
Cd1 N1 2.3164(16)
Cd1 N101 2.3207(15)
Cd1 N201 2.3197(17)
O11 N10 1.263(2)
O12 N10 1.2292(19)
O13 N10 1.263(2)
O21 N20 1.2721(18)
O22 N20 1.226(2)
O23 N20 1.266(2)
N1 C2 1.344(3)
N1 C6 1.345(2)
N101 C102 1.340(2)
N101 C106 1.341(2)
N201 C202 1.344(3)
N201 C206 1.348(2)
N1S C1S 1.130(4)
N2S C3S 1.134(3)
C2 C3 1.375(3)
C3 C4 1.401(3)
C4 C7 1.475(3)
C4 C5 1.399(3)
C5 C6 1.377(3)
C7 C12 1.394(3)
C7 C8 1.391(3)
C8 C9 1.385(4)
C9 C10 1.385(4)
C10 C11 1.372(4)
C11 C12 1.383(3)
C102 C103 1.384(3)
C2 H2 0.9503
C3 H3 0.9501
C103 C104 1.391(3)
C104 C105 1.393(2)
C104 C107 1.483(2)
C105 C106 1.380(3)
C5 H5 0.9503
C6 H6 0.9495
C107 C112 1.388(3)
C107 C108 1.387(3)
C108 C109 1.390(3)
C8 H8 0.9502
C109 C110 1.373(3)
C9 H9 0.9502
C10 H10 0.9499
C110 C111 1.377(3)
C11 H11 0.9499
C111 C112 1.387(3)
C12 H12 0.9498
C1S C2S 1.454(5)
C102 H102 0.9501
C202 C203 1.373(3)
C103 H103 0.9495
C203 C204 1.397(2)
C204 C205 1.397(3)
C204 C207 1.476(3)
C205 C206 1.379(3)
C105 H104 0.9496
C106 H106 0.9496
C207 C208 1.400(3)
C207 C212 1.399(3)
C208 C209 1.380(3)
C108 H108 0.9502
C109 H109 0.9495
C209 C210 1.381(3)
C110 H110 0.9504
C210 C211 1.392(3)
C111 H111 0.9500
C211 C212 1.383(3)
C112 H112 0.9501
C202 H202 0.9499
C2S H2SA 0.9799
C2S H2SB 0.9800
C2S H2SC 0.9793
C203 H203 0.9503
C205 H205 0.9496
C206 H206 0.9502
C208 H208 0.9502
C209 H209 0.9506
C210 H210 0.9492
C211 H211 0.9505
C212 H212 0.9500
C3S C4S 1.458(4)
C4S H4SA 0.9802
C4S H4SB 0.9800
C4S H4SC 0.9803
